data_2216175
loop_
_publ_author_name
'Jiao, Yuan-Hong'
'Zhang, Qian'
'Ng, Seik Weng'

_publ_section_title
;
 Diethyl
 3-methyl-5-(triphenylphosphoranyleneamino)thiophene-2,4-dicarboxylate
;
_journal_coeditor_code XU2341
_journal_issue 11
_journal_name_full 'Acta Crystallographica Section E'
_journal_page_first o4466
_journal_page_last o4466
_journal_paper_doi 10.1107/S1600536807051689
_journal_volume 63
_journal_year 2007
_chemical_formula_iupac 'C29 H28 N O4 P S'
_chemical_formula_moiety 'C29 H28 N O4 P S'
_chemical_formula_sum 'C29 H28 N O4 P S'
_chemical_formula_weight 517.55
_chemical_melting_point 439.0(10)
_chemical_name_systematic
;
Diethyl 3-methyl-5-(triphenylphosphoranyleneamino)thiophene-2,4-dicarboxylate
;
_space_group_IT_number 14
_symmetry_cell_setting monoclinic
_symmetry_space_group_name_Hall '-P 2yn'
_symmetry_space_group_name_H-M 'P 1 21/n 1'
_atom_sites_solution_hydrogens geom
_atom_sites_solution_primary direct
_atom_sites_solution_secondary difmap
_audit_creation_method SHELXL-97
_cell_angle_alpha 90.00
_cell_angle_beta 105.4110(10)
_cell_angle_gamma 90.00
_cell_formula_units_Z 4
_cell_length_a 8.9370(10)
_cell_length_b 22.5930(10)
_cell_length_c 13.745(2)
_cell_measurement_reflns_used 2244
_cell_measurement_temperature 295(2)
_cell_measurement_theta_max 19.8
_cell_measurement_theta_min 2.4
_cell_volume 2675.5(5)
_computing_cell_refinement 'SAINT (Bruker, 2001)'
_computing_data_collection 'SMART (Bruker, 2001)'
_computing_data_reduction 'SAINT (Bruker, 2001)'
_computing_molecular_graphics 'X-SEED (Barbour, 2001)'
_computing_publication_material 'publCIF (Westrip, 2007)'
_computing_structure_refinement 'SHELXL97 (Sheldrick, 1997)'
_computing_structure_solution 'SHELXS97 (Sheldrick, 1997)'
_diffrn_ambient_temperature 291(2)
_diffrn_measured_fraction_theta_full 0.999
_diffrn_measured_fraction_theta_max 0.999
_diffrn_measurement_device_type 'Bruker SMART area-detector'
_diffrn_measurement_method '\f and \w'
_diffrn_radiation_monochromator graphite
_diffrn_radiation_source 'fine-focus sealed tube'
_diffrn_radiation_type MoK\a
_diffrn_radiation_wavelength 0.71073
_diffrn_reflns_av_R_equivalents 0.0749
_diffrn_reflns_av_sigmaI/netI 0.0798
_diffrn_reflns_limit_h_max 8
_diffrn_reflns_limit_h_min -10
_diffrn_reflns_limit_k_max 26
_diffrn_reflns_limit_k_min -26
_diffrn_reflns_limit_l_max 16
_diffrn_reflns_limit_l_min -16
_diffrn_reflns_number 15880
_diffrn_reflns_theta_full 25.00
_diffrn_reflns_theta_max 25.00
_diffrn_reflns_theta_min 1.78
_diffrn_standards_decay_% 0
_diffrn_standards_interval_count 0
_diffrn_standards_interval_time 0
_diffrn_standards_number 0
_exptl_absorpt_coefficient_mu 0.216
_exptl_absorpt_correction_T_max 0.979
_exptl_absorpt_correction_T_min 0.949
_exptl_absorpt_correction_type multi-scan
_exptl_absorpt_process_details '(SADABS; Sheldrick, 1996)'
_exptl_crystal_colour Colorless
_exptl_crystal_density_diffrn 1.285
_exptl_crystal_density_method 'not measured'
_exptl_crystal_description Block
_exptl_crystal_F_000 1088
_exptl_crystal_size_max 0.30
_exptl_crystal_size_mid 0.20
_exptl_crystal_size_min 0.20
_refine_diff_density_max 0.397
_refine_diff_density_min -0.273
_refine_ls_extinction_method none
_refine_ls_goodness_of_fit_ref 0.942
_refine_ls_hydrogen_treatment constr
_refine_ls_matrix_type full
_refine_ls_number_parameters 292
_refine_ls_number_reflns 4717
_refine_ls_number_restraints 2
_refine_ls_restrained_S_all 0.947
_refine_ls_R_factor_all 0.0996
_refine_ls_R_factor_gt 0.0631
_refine_ls_shift/su_max 0.000
_refine_ls_shift/su_mean 0.000
_refine_ls_structure_factor_coef Fsqd
_refine_ls_weighting_details 'calc w=1/[\s^2^(Fo^2^)+(0.087P)^2^] where P=(Fo^2^+2Fc^2^)/3'
_refine_ls_weighting_scheme calc
_refine_ls_wR_factor_gt 0.1551
_refine_ls_wR_factor_ref 0.1722
_reflns_number_gt 2798
_reflns_number_total 4717
_reflns_threshold_expression I>2\s(I)
_cod_data_source_file xu2341.cif
_cod_data_source_block I
_cod_depositor_comments
;
The following automatic conversions were performed:
'_symmetry_cell_setting' value 'Monoclinic' changed to 'monoclinic'
according to '/home/saulius/struct/CIF-dictionaries/cif_core.dic'
dictionary named 'cif_core.dic' version 2.4.1 from 2010-06-29.

Automatic conversion script
Id: cif_fix_enum 1527 2010-12-29 10:47:43Z saulius 

The following automatic conversions were performed:

'_chemical_melting_point' value '438-440' was changed to '439.0(10)'
- the average value was taken and precision was estimated.

Automatic conversion script
Id: cif_fix_values 1646 2011-03-28 12:23:43Z adriana 

The following automatic conversions were performed:

'_chemical_melting_point' value '438-440' was changed to '439.0(10)'
- the average value was taken and precision was
estimated.

'_symmetry_cell_setting' value 'Monoclinic' changed to
'monoclinic' according to
/home/saulius/struct/CIF-dictionaries/cif_core.dic dictionary named
'cif_core.dic' version 2.4.1 from 2010-06-29.

Automatic conversion script
Id: cif_fix_values 1715 2011-07-08 13:25:40Z adriana 
;
_cod_original_sg_symbol_H-M 'P 21/n'
_cod_database_code 2216175
_cod_database_fobs_code 2216175

loop_
_symmetry_equiv_pos_as_xyz
'x, y, z'
'-x+1/2, y+1/2, -z+1/2'
'-x, -y, -z'
'x-1/2, -y-1/2, z-1/2'

loop_
_atom_site_type_symbol
_atom_site_label
_atom_site_fract_x
_atom_site_fract_y
_atom_site_fract_z
_atom_site_U_iso_or_equiv
_atom_site_adp_type
_atom_site_calc_flag
_atom_site_refinement_flags
_atom_site_occupancy
S S1 0.67049(11) 0.34647(4) 0.75632(7) 0.0598(3) Uani d . 1
P P1 0.64234(10) 0.21622(4) 0.87844(6) 0.0449(3) Uani d . 1
O O1 0.3029(3) 0.42360(13) 0.92798(19) 0.0818(9) Uani d . 1
O O2 0.4200(3) 0.34519(13) 1.0107(2) 0.0806(9) Uani d . 1
O O3 0.7395(4) 0.43065(13) 0.6249(3) 0.1139(13) Uani d . 1
O O4 0.6563(4) 0.51282(14) 0.6774(3) 0.1179(13) Uani d . 1
N N1 0.5676(3) 0.27813(13) 0.8885(2) 0.0540(8) Uani d . 1
C C1 0.8370(2) 0.21594(11) 0.86514(18) 0.0513(9) Uani d G 1
C C2 0.9530(3) 0.23932(11) 0.94401(16) 0.0702(11) Uani d G 1
H H2 0.9288 0.2536 1.0014 0.084 Uiso calc R 1
C C3 1.1053(2) 0.24131(13) 0.9371(2) 0.0854(13) Uani d G 1
H H3 1.1830 0.2570 0.9899 0.102 Uiso calc R 1
C C4 1.1416(2) 0.21992(14) 0.8513(2) 0.0908(15) Uani d G 1
H H4 1.2435 0.2212 0.8467 0.109 Uiso calc R 1
C C5 1.0256(3) 0.19653(13) 0.77244(19) 0.0962(16) Uani d G 1
H H5 1.0498 0.1822 0.7150 0.115 Uiso calc R 1
C C6 0.8733(3) 0.19454(12) 0.77935(16) 0.0716(11) Uani d G 1
H H6 0.7957 0.1789 0.7266 0.086 Uiso calc R 1
C C7 0.6511(3) 0.17827(10) 0.99452(13) 0.0466(8) Uani d G 1
C C8 0.7473(3) 0.12943(11) 1.02329(17) 0.0632(10) Uani d G 1
H H8 0.8103 0.1169 0.9833 0.076 Uiso calc R 1
C C9 0.7494(3) 0.09939(10) 1.11189(19) 0.0772(12) Uani d G 1
H H9 0.8137 0.0667 1.1311 0.093 Uiso calc R 1
C C10 0.6553(3) 0.11819(12) 1.17173(14) 0.0823(13) Uani d G 1
H H10 0.6566 0.0981 1.2310 0.099 Uiso calc R 1
C C11 0.5591(3) 0.16702(12) 1.14297(17) 0.0775(13) Uani d G 1
H H11 0.4961 0.1796 1.1830 0.093 Uiso calc R 1
C C12 0.5570(3) 0.19706(10) 1.05437(18) 0.0577(10) Uani d G 1
H H12 0.4926 0.2297 1.0351 0.069 Uiso calc R 1
C C13 0.5240(2) 0.17261(9) 0.77717(14) 0.0460(8) Uani d G 1
C C14 0.5417(3) 0.11152(10) 0.77592(17) 0.0771(12) Uani d G 1
H H14 0.6200 0.0932 0.8249 0.093 Uiso calc R 1
C C15 0.4424(3) 0.07785(8) 0.7014(2) 0.0902(15) Uani d G 1
H H15 0.4543 0.0370 0.7006 0.108 Uiso calc R 1
C C16 0.3254(3) 0.10527(11) 0.62814(16) 0.0715(12) Uani d G 1
H H16 0.2590 0.0827 0.5783 0.086 Uiso calc R 1
C C17 0.3077(2) 0.16637(12) 0.62939(15) 0.0611(10) Uani d G 1
H H17 0.2294 0.1847 0.5804 0.073 Uiso calc R 1
C C18 0.4070(3) 0.20003(8) 0.70390(16) 0.0533(9) Uani d G 1
H H18 0.3951 0.2409 0.7047 0.064 Uiso calc R 1
C C19 0.5760(4) 0.33193(15) 0.8499(2) 0.0462(8) Uani d . 1
C C20 0.5090(4) 0.38404(15) 0.8752(2) 0.0472(8) Uani d . 1
C C21 0.5394(4) 0.43465(15) 0.8214(3) 0.0520(9) Uani d . 1
C C22 0.6268(4) 0.42147(15) 0.7558(3) 0.0558(9) Uani d . 1
C C23 0.4827(5) 0.49637(16) 0.8329(3) 0.0773(12) Uani d . 1
H H23A 0.5430 0.5244 0.8068 0.116 Uiso calc R 1
H H23B 0.4935 0.5044 0.9030 0.116 Uiso calc R 1
H H23C 0.3755 0.4997 0.7961 0.116 Uiso calc R 1
C C24 0.4114(4) 0.38135(17) 0.9452(3) 0.0523(9) Uani d . 1
C C25 0.1986(5) 0.4243(2) 0.9921(3) 0.1076(18) Uani d D 1
H H25A 0.2059 0.4619 1.0272 0.129 Uiso calc R 1
H H25B 0.2250 0.3929 1.0418 0.129 Uiso calc R 1
C C26 0.0342(5) 0.4153(3) 0.9243(4) 0.143(2) Uani d D 1
H H26A -0.0398 0.4240 0.9617 0.215 Uiso calc R 1
H H26B 0.0219 0.3750 0.9014 0.215 Uiso calc R 1
H H26C 0.0174 0.4413 0.8671 0.215 Uiso calc R 1
C C27 0.6750(5) 0.4608(2) 0.6860(3) 0.0719(11) Uani d . 1
C C28 0.7881(8) 0.4648(2) 0.5496(4) 0.134(2) Uani d D 1
H H28A 0.8989 0.4722 0.5711 0.160 Uiso calc R 1
H H28B 0.7345 0.5026 0.5387 0.160 Uiso calc R 1
C C29 0.7469(9) 0.4281(2) 0.4527(4) 0.162(3) Uani d D 1
H H29A 0.7971 0.4446 0.4052 0.243 Uiso calc R 1
H H29B 0.6365 0.4286 0.4241 0.243 Uiso calc R 1
H H29C 0.7812 0.3881 0.4678 0.243 Uiso calc R 1

loop_
_atom_site_aniso_label
_atom_site_aniso_U_11
_atom_site_aniso_U_22
_atom_site_aniso_U_33
_atom_site_aniso_U_12
_atom_site_aniso_U_13
_atom_site_aniso_U_23
S1 0.0601(6) 0.0574(6) 0.0713(7) 0.0094(5) 0.0340(5) 0.0071(5)
P1 0.0398(5) 0.0532(6) 0.0436(5) 0.0041(4) 0.0147(4) 0.0020(4)
O1 0.0735(19) 0.109(2) 0.0703(18) 0.0396(18) 0.0328(15) 0.0061(16)
O2 0.077(2) 0.100(2) 0.0732(19) 0.0247(17) 0.0347(16) 0.0135(17)
O3 0.176(4) 0.076(2) 0.126(3) 0.016(2) 0.105(3) 0.0294(19)
O4 0.155(4) 0.059(2) 0.164(3) 0.008(2) 0.085(3) 0.022(2)
N1 0.0479(18) 0.0565(19) 0.0644(18) 0.0074(14) 0.0266(15) 0.0002(15)
C1 0.049(2) 0.052(2) 0.058(2) 0.0057(17) 0.0227(19) 0.0087(17)
C2 0.045(2) 0.088(3) 0.081(3) -0.003(2) 0.022(2) -0.022(2)
C3 0.050(3) 0.106(4) 0.101(3) -0.005(2) 0.021(3) -0.007(3)
C4 0.060(3) 0.119(4) 0.106(4) 0.015(3) 0.044(3) 0.021(3)
C5 0.075(3) 0.147(5) 0.081(3) 0.028(3) 0.047(3) 0.007(3)
C6 0.060(3) 0.101(3) 0.061(2) 0.013(2) 0.028(2) 0.004(2)
C7 0.0391(19) 0.060(2) 0.0406(18) -0.0060(17) 0.0094(16) -0.0035(16)
C8 0.059(2) 0.077(3) 0.050(2) 0.004(2) 0.0076(19) 0.0101(19)
C9 0.076(3) 0.086(3) 0.057(2) 0.003(2) -0.003(2) 0.023(2)
C10 0.099(4) 0.096(3) 0.048(2) -0.021(3) 0.011(2) 0.015(2)
C11 0.096(3) 0.095(3) 0.052(2) -0.021(3) 0.038(2) -0.005(2)
C12 0.056(2) 0.066(2) 0.052(2) -0.0089(19) 0.0176(19) -0.0024(18)
C13 0.044(2) 0.052(2) 0.0444(19) 0.0036(16) 0.0151(16) 0.0041(16)
C14 0.084(3) 0.067(3) 0.065(3) 0.014(2) -0.006(2) -0.003(2)
C15 0.117(4) 0.065(3) 0.071(3) 0.001(3) -0.006(3) -0.012(2)
C16 0.076(3) 0.083(3) 0.056(2) -0.018(2) 0.017(2) -0.014(2)
C17 0.050(2) 0.085(3) 0.048(2) 0.002(2) 0.0118(18) 0.003(2)
C18 0.048(2) 0.063(2) 0.049(2) 0.0018(18) 0.0140(18) 0.0054(18)
C19 0.0350(19) 0.056(2) 0.0456(19) 0.0011(16) 0.0066(15) -0.0026(16)
C20 0.041(2) 0.052(2) 0.0447(19) 0.0047(17) 0.0040(16) -0.0086(16)
C21 0.044(2) 0.056(2) 0.050(2) 0.0051(17) 0.0010(17) -0.0118(17)
C22 0.053(2) 0.050(2) 0.062(2) -0.0040(17) 0.0111(19) 0.0037(18)
C23 0.095(3) 0.052(2) 0.083(3) 0.004(2) 0.022(3) -0.015(2)
C24 0.044(2) 0.064(2) 0.045(2) 0.0091(19) 0.0045(17) -0.0135(18)
C25 0.093(4) 0.159(5) 0.084(3) 0.046(4) 0.047(3) -0.005(3)
C26 0.100(5) 0.211(7) 0.136(5) -0.010(5) 0.063(4) 0.011(5)
C27 0.068(3) 0.063(3) 0.088(3) 0.002(2) 0.026(2) 0.006(2)
C28 0.198(7) 0.097(4) 0.141(5) -0.003(4) 0.106(5) 0.039(4)
C29 0.255(9) 0.125(5) 0.114(5) 0.019(5) 0.061(6) 0.026(4)

loop_
_atom_type_symbol
_atom_type_description
_atom_type_scat_dispersion_real
_atom_type_scat_dispersion_imag
_atom_type_scat_source
C C 0.0033 0.0016 'International Tables Vol C Tables 4.2.6.8 and 6.1.1.4'
H H 0.0000 0.0000 'International Tables Vol C Tables 4.2.6.8 and 6.1.1.4'
N N 0.0061 0.0033 'International Tables Vol C Tables 4.2.6.8 and 6.1.1.4'
O O 0.0106 0.0060 'International Tables Vol C Tables 4.2.6.8 and 6.1.1.4'
P P 0.1023 0.0942 'International Tables Vol C Tables 4.2.6.8 and 6.1.1.4'
S S 0.1246 0.1234 'International Tables Vol C Tables 4.2.6.8 and 6.1.1.4'

loop_
_geom_angle_atom_site_label_1
_geom_angle_atom_site_label_2
_geom_angle_atom_site_label_3
_geom_angle
C22 S1 C19 91.98(17)
N1 P1 C7 105.43(13)
N1 P1 C1 117.24(14)
C7 P1 C1 105.91(11)
N1 P1 C13 112.26(14)
C7 P1 C13 107.67(11)
C1 P1 C13 107.75(12)
C24 O1 C25 117.1(3)
C27 O3 C28 116.2(4)
C19 N1 P1 134.8(2)
C2 C1 C6 120.0
C2 C1 P1 117.45(15)
C6 C1 P1 122.54(15)
C1 C2 C3 120.0
C1 C2 H2 120.0
C3 C2 H2 120.0
C2 C3 C4 120.0
C2 C3 H3 120.0
C4 C3 H3 120.0
C3 C4 C5 120.0
C3 C4 H4 120.0
C5 C4 H4 120.0
C6 C5 C4 120.0
C6 C5 H5 120.0
C4 C5 H5 120.0
C5 C6 C1 120.0
C5 C6 H6 120.0
C1 C6 H6 120.0
C8 C7 C12 120.0
C8 C7 P1 120.64(14)
C12 C7 P1 119.33(14)
C9 C8 C7 120.0
C9 C8 H8 120.0
C7 C8 H8 120.0
C8 C9 C10 120.0
C8 C9 H9 120.0
C10 C9 H9 120.0
C11 C10 C9 120.0
C11 C10 H10 120.0
C9 C10 H10 120.0
C10 C11 C12 120.0
C10 C11 H11 120.0
C12 C11 H11 120.0
C11 C12 C7 120.0
C11 C12 H12 120.0
C7 C12 H12 120.0
C14 C13 C18 120.0
C14 C13 P1 120.49(14)
C18 C13 P1 119.35(14)
C15 C14 C13 120.0
C15 C14 H14 120.0
C13 C14 H14 120.0
C14 C15 C16 120.0
C14 C15 H15 120.0
C16 C15 H15 120.0
C17 C16 C15 120.0
C17 C16 H16 120.0
C15 C16 H16 120.0
C16 C17 C18 120.0
C16 C17 H17 120.0
C18 C17 H17 120.0
C17 C18 C13 120.0
C17 C18 H18 120.0
C13 C18 H18 120.0
N1 C19 C20 126.2(3)
N1 C19 S1 123.5(3)
C20 C19 S1 110.2(3)
C19 C20 C21 113.0(3)
C19 C20 C24 119.7(3)
C21 C20 C24 127.1(3)
C22 C21 C20 112.7(3)
C22 C21 C23 122.4(3)
C20 C21 C23 124.9(3)
C21 C22 C27 128.4(4)
C21 C22 S1 112.0(3)
C27 C22 S1 119.5(3)
C21 C23 H23A 109.5
C21 C23 H23B 109.5
H23A C23 H23B 109.5
C21 C23 H23C 109.5
H23A C23 H23C 109.5
H23B C23 H23C 109.5
O2 C24 O1 121.1(3)
O2 C24 C20 126.2(3)
O1 C24 C20 112.7(3)
O1 C25 C26 107.4(4)
O1 C25 H25A 110.2
C26 C25 H25A 110.2
O1 C25 H25B 110.2
C26 C25 H25B 110.2
H25A C25 H25B 108.5
C25 C26 H26A 109.5
C25 C26 H26B 109.5
H26A C26 H26B 109.5
C25 C26 H26C 109.5
H26A C26 H26C 109.5
H26B C26 H26C 109.5
O4 C27 O3 121.2(4)
O4 C27 C22 127.7(4)
O3 C27 C22 111.0(4)
O3 C28 C29 106.6(4)
O3 C28 H28A 110.4
C29 C28 H28A 110.4
O3 C28 H28B 110.4
C29 C28 H28B 110.4
H28A C28 H28B 108.6
C28 C29 H29A 109.5
C28 C29 H29B 109.5
H29A C29 H29B 109.5
C28 C29 H29C 109.5
H29A C29 H29C 109.5
H29B C29 H29C 109.5

loop_
_geom_bond_atom_site_label_1
_geom_bond_atom_site_label_2
_geom_bond_distance
S1 C22 1.738(4)
S1 C19 1.747(3)
P1 N1 1.572(3)
P1 C7 1.7947(18)
P1 C1 1.7971(19)
P1 C13 1.8013(18)
O1 C24 1.336(4)
O1 C25 1.442(5)
O2 C24 1.203(4)
O3 C27 1.326(5)
O3 C28 1.448(5)
O4 C27 1.189(5)
N1 C19 1.336(4)
C1 C2 1.3900
C1 C6 1.3900
C2 C3 1.3900
C2 H2 0.9300
C3 C4 1.3900
C3 H3 0.9300
C4 C5 1.3900
C4 H4 0.9300
C5 C6 1.3900
C5 H5 0.9300
C6 H6 0.9300
C7 C8 1.3900
C7 C12 1.3900
C8 C9 1.3900
C8 H8 0.9300
C9 C10 1.3900
C9 H9 0.9300
C10 C11 1.3900
C10 H10 0.9300
C11 C12 1.3900
C11 H11 0.9300
C12 H12 0.9300
C13 C14 1.3900
C13 C18 1.3900
C14 C15 1.3900
C14 H14 0.9300
C15 C16 1.3900
C15 H15 0.9300
C16 C17 1.3900
C16 H16 0.9300
C17 C18 1.3900
C17 H17 0.9300
C18 H18 0.9300
C19 C20 1.406(4)
C20 C21 1.426(5)
C20 C24 1.462(5)
C21 C22 1.373(5)
C21 C23 1.506(5)
C22 C27 1.454(5)
C23 H23A 0.9600
C23 H23B 0.9600
C23 H23C 0.9600
C25 C26 1.530(7)
C25 H25A 0.9700
C25 H25B 0.9700
C26 H26A 0.9600
C26 H26B 0.9600
C26 H26C 0.9600
C28 C29 1.528(7)
C28 H28A 0.9700
C28 H28B 0.9700
C29 H29A 0.9600
C29 H29B 0.9600
C29 H29C 0.9600

loop_
_geom_torsion_atom_site_label_1
_geom_torsion_atom_site_label_2
_geom_torsion_atom_site_label_3
_geom_torsion_atom_site_label_4
_geom_torsion
C7 P1 N1 C19 152.4(3)
C1 P1 N1 C19 34.9(4)
C13 P1 N1 C19 -90.7(4)
N1 P1 C1 C2 61.91(19)
C7 P1 C1 C2 -55.34(17)
C13 P1 C1 C2 -170.34(14)
N1 P1 C1 C6 -116.83(18)
C7 P1 C1 C6 125.92(16)
C13 P1 C1 C6 10.92(18)
C6 C1 C2 C3 0.0
P1 C1 C2 C3 -178.77(18)
C1 C2 C3 C4 0.0
C2 C3 C4 C5 0.0
C3 C4 C5 C6 0.0
C4 C5 C6 C1 0.0
C2 C1 C6 C5 0.0
P1 C1 C6 C5 178.70(19)
N1 P1 C7 C8 -162.47(16)
C1 P1 C7 C8 -37.55(16)
C13 P1 C7 C8 77.50(16)
N1 P1 C7 C12 19.46(18)
C1 P1 C7 C12 144.38(14)
C13 P1 C7 C12 -100.57(15)
C12 C7 C8 C9 0.0
P1 C7 C8 C9 -178.06(17)
C7 C8 C9 C10 0.0
C8 C9 C10 C11 0.0
C9 C10 C11 C12 0.0
C10 C11 C12 C7 0.0
C8 C7 C12 C11 0.0
P1 C7 C12 C11 178.08(17)
N1 P1 C13 C14 -159.09(16)
C7 P1 C13 C14 -43.48(16)
C1 P1 C13 C14 70.34(16)
N1 P1 C13 C18 16.32(19)
C7 P1 C13 C18 131.93(14)
C1 P1 C13 C18 -114.25(15)
C18 C13 C14 C15 0.0
P1 C13 C14 C15 175.38(17)
C13 C14 C15 C16 0.0
C14 C15 C16 C17 0.0
C15 C16 C17 C18 0.0
C16 C17 C18 C13 0.0
C14 C13 C18 C17 0.0
P1 C13 C18 C17 -175.43(17)
P1 N1 C19 C20 -174.2(3)
P1 N1 C19 S1 7.6(5)
C22 S1 C19 N1 -179.3(3)
C22 S1 C19 C20 2.3(3)
N1 C19 C20 C21 179.6(3)
S1 C19 C20 C21 -2.0(3)
N1 C19 C20 C24 -4.1(5)
S1 C19 C20 C24 174.3(2)
C19 C20 C21 C22 0.5(4)
C24 C20 C21 C22 -175.4(3)
C19 C20 C21 C23 -180.0(3)
C24 C20 C21 C23 4.1(5)
C20 C21 C22 C27 177.3(3)
C23 C21 C22 C27 -2.2(6)
C20 C21 C22 S1 1.2(4)
C23 C21 C22 S1 -178.3(3)
C19 S1 C22 C21 -2.0(3)
C19 S1 C22 C27 -178.5(3)
C25 O1 C24 O2 0.8(5)
C25 O1 C24 C20 179.1(3)
C19 C20 C24 O2 27.2(5)
C21 C20 C24 O2 -157.1(4)
C19 C20 C24 O1 -150.9(3)
C21 C20 C24 O1 24.8(5)
C24 O1 C25 C26 -118.9(4)
C28 O3 C27 O4 1.2(7)
C28 O3 C27 C22 178.1(4)
C21 C22 C27 O4 5.4(7)
S1 C22 C27 O4 -178.7(4)
C21 C22 C27 O3 -171.2(4)
S1 C22 C27 O3 4.6(5)
C27 O3 C28 C29 -140.1(5)

loop_
_cod_related_entry_id
_cod_related_entry_database
_cod_related_entry_code
1 ChemSpider 21121121
